data_7061430
loop_
_publ_author_name
'Glava\<c, Danijel'
'Gredi\<cak, Matija'

_publ_section_title
;
 Construction of chiral Betti base precursors containing a congested
 quaternary stereogenic center via chiral phosphoric acid-catalyzed
 arylation of isoindolinone-derived ketimines
;
_journal_issue 18
_journal_name_full 'New Journal of Chemistry'
_journal_page_first 8760
_journal_page_last 8764
_journal_paper_doi 10.1039/D2NJ00493C
_journal_volume 46
_journal_year 2022
_chemical_absolute_configuration ad
_chemical_formula_sum 'C20 H13 Br Cl N O2'
_chemical_formula_weight 414.67
_space_group_IT_number 92
_space_group_name_Hall 'P 4abw 2nw'
_space_group_name_H-M_alt 'P 41 21 2'
_symmetry_cell_setting tetragonal
_symmetry_Int_Tables_number 92
_symmetry_space_group_name_Hall 'P 4abw 2nw'
_symmetry_space_group_name_H-M 'P 41 21 2'
_atom_sites_solution_hydrogens mixed
_audit_creation_date 2019-04-09T15:39:58-00:00
_audit_creation_method 'WinGX routine CIF_UPDATE'
_audit_update_record
;
2021-06-07 deposited with the CCDC.	2022-04-06 downloaded from the CCDC.
;
_cell_angle_alpha 90
_cell_angle_beta 90
_cell_angle_gamma 90
_cell_formula_units_Z 8
_cell_length_a 11.3861(2)
_cell_length_b 11.3861(2)
_cell_length_c 27.0350(4)
_cell_measurement_reflns_used 7242
_cell_measurement_temperature 298(2)
_cell_measurement_theta_max 75.181
_cell_measurement_theta_min 4.202
_cell_volume 3504.91(10)
_computing_cell_refinement 'CrysAlisPro 1.171.39.46 (Rigaku OD, 2018)'
_computing_data_collection 'CrysAlisPro 1.171.39.46 (Rigaku OD, 2018)'
_computing_data_reduction 'CrysAlisPro 1.171.39.46 (Rigaku OD, 2018)'
_computing_structure_refinement 'SHELXL-2016/4 (Sheldrick, 2016)'
_diffrn_ambient_temperature 298(2)
_diffrn_detector 'CCD plate'
_diffrn_detector_area_resol_mean 10.4323
_diffrn_detector_type Ruby
_diffrn_measured_fraction_theta_full 1
_diffrn_measured_fraction_theta_max 0.999
_diffrn_measurement_device 'four-circle diffractometer'
_diffrn_measurement_device_type 'Xcalibur, Ruby, Nova'
_diffrn_measurement_method '\w scans'
_diffrn_orient_matrix_type 'CrysAlisPro convention (1999,Acta A55,543-557)'
_diffrn_orient_matrix_UB_11 0.0242369
_diffrn_orient_matrix_UB_12 0.1083464
_diffrn_orient_matrix_UB_13 0.0325677
_diffrn_orient_matrix_UB_21 -0.0442946
_diffrn_orient_matrix_UB_22 0.0806112
_diffrn_orient_matrix_UB_23 -0.0417829
_diffrn_orient_matrix_UB_31 -0.1255161
_diffrn_orient_matrix_UB_32 -0.0075075
_diffrn_orient_matrix_UB_33 0.021027
_diffrn_radiation_monochromator mirror
_diffrn_radiation_probe x-ray
_diffrn_radiation_type CuK\a
_diffrn_radiation_wavelength 1.54184
_diffrn_reflns_av_R_equivalents 0.0402
_diffrn_reflns_av_unetI/netI 0.055
_diffrn_reflns_Laue_measured_fraction_full 1
_diffrn_reflns_Laue_measured_fraction_max 0.999
_diffrn_reflns_limit_h_max 12
_diffrn_reflns_limit_h_min -13
_diffrn_reflns_limit_k_max 14
_diffrn_reflns_limit_k_min -12
_diffrn_reflns_limit_l_max 33
_diffrn_reflns_limit_l_min -33
_diffrn_reflns_number 19652
_diffrn_reflns_point_group_measured_fraction_full 1
_diffrn_reflns_point_group_measured_fraction_max 0.997
_diffrn_reflns_theta_full 67.684
_diffrn_reflns_theta_max 75.743
_diffrn_reflns_theta_min 4.213
_diffrn_source 'micro-focus sealed X-ray tube'
_diffrn_source_type 'Nova (Cu) X-ray Source'
_exptl_absorpt_coefficient_mu 4.708
_exptl_absorpt_correction_T_max 1
_exptl_absorpt_correction_T_min 0.5865
_exptl_absorpt_correction_type multi-scan
_exptl_absorpt_process_details
;
        CrysAlisPro 1.171.39.46 (Rigaku Oxford Diffraction, 2018)
        Empirical absorption correction using spherical harmonics,
 implemented in SCALE3 ABSPACK scaling algorithm.
;
_exptl_crystal_colour 'clear light colourless'
_exptl_crystal_density_diffrn 1.572
_exptl_crystal_description prism
_exptl_crystal_F_000 1664
_exptl_crystal_size_max 0.2
_exptl_crystal_size_mid 0.15
_exptl_crystal_size_min 0.1
_refine_diff_density_max 0.511
_refine_diff_density_min -0.596
_refine_diff_density_rms 0.049
_refine_ls_abs_structure_details
;
 Flack x determined using 1307 quotients [(I+)-(I-)]/[(I+)+(I-)]
 (Parsons, Flack and Wagner, Acta Cryst. B69 (2013) 249-259).
;
_refine_ls_abs_structure_Flack -0.031(9)
_refine_ls_extinction_coef 0.00111(14)
_refine_ls_extinction_expression Fc^*^=kFc[1+0.001xFc^2^\l^3^/sin(2\q)]^-1/4^
_refine_ls_extinction_method 'SHELXL-2016/4 (Sheldrick 2016)'
_refine_ls_goodness_of_fit_ref 1.025
_refine_ls_hydrogen_treatment mixed
_refine_ls_matrix_type full
_refine_ls_number_parameters 235
_refine_ls_number_reflns 3646
_refine_ls_number_restraints 0
_refine_ls_restrained_S_all 1.025
_refine_ls_R_factor_all 0.0401
_refine_ls_R_factor_gt 0.0371
_refine_ls_shift/su_max 0
_refine_ls_shift/su_mean 0
_refine_ls_structure_factor_coef Fsqd
_refine_ls_weighting_details 'w=1/[\s^2^(Fo^2^)+(0.0525P)^2^+1.4322P] where P=(Fo^2^+2Fc^2^)/3'
_refine_ls_weighting_scheme calc
_refine_ls_wR_factor_gt 0.0985
_refine_ls_wR_factor_ref 0.102
_reflns_Friedel_coverage 0.675
_reflns_Friedel_fraction_full 1
_reflns_Friedel_fraction_max 0.994
_reflns_number_gt 3425
_reflns_number_total 3646
_reflns_threshold_expression 'I > 2\s(I)'
_cod_data_source_file d2nj00493c2.cif
_cod_data_source_block exp_693
_cod_depositor_comments 'Adding full bibliography for 7061430.cif.'
_cod_original_cell_volume 3504.91(13)
_cod_database_code 7061430

loop_
_symmetry_equiv_pos_as_xyz
'x, y, z'
'-x, -y, z+1/2'
'x+1/2, -y+1/2, -z+3/4'
'-x+1/2, y+1/2, -z+1/4'
'-y, -x, -z+1/2'
'y, x, -z'
'y+1/2, -x+1/2, z+3/4'
'-y+1/2, x+1/2, z+1/4'

loop_
_atom_site_label
_atom_site_type_symbol
_atom_site_fract_x
_atom_site_fract_y
_atom_site_fract_z
_atom_site_U_iso_or_equiv
_atom_site_adp_type
_atom_site_occupancy
_atom_site_site_symmetry_order
_atom_site_calc_flag
_atom_site_refinement_flags_posn
_atom_site_refinement_flags_adp
_atom_site_refinement_flags_occupancy
_atom_site_disorder_assembly
_atom_site_disorder_group
C2 C 0.2440(3) 0.9458(3) 0.04207(13) 0.0446(8) Uani 1 1 d . . . . .
C3 C 0.3170(3) 0.9775(3) -0.00119(13) 0.0431(7) Uani 1 1 d . . . . .
C4 C 0.3155(4) 1.0791(4) -0.03016(16) 0.0563(10) Uani 1 1 d . . . . .
H4 H 0.263479 1.140001 -0.023481 0.068 Uiso 1 1 calc R U . . .
C5 C 0.3927(5) 1.0859(4) -0.06850(16) 0.0627(12) Uani 1 1 d . . . . .
H5 H 0.394916 1.153543 -0.087735 0.075 Uiso 1 1 calc R U . . .
C6 C 0.4680(4) 0.9940(4) -0.07942(15) 0.0575(10) Uani 1 1 d . . . . .
H6 H 0.519533 1.000752 -0.105968 0.069 Uiso 1 1 calc R U . . .
C7 C 0.4679(4) 0.8919(4) -0.05140(14) 0.0516(9) Uani 1 1 d . . . . .
H7 H 0.517115 0.829535 -0.0593 0.062 Uiso 1 1 calc R U . . .
C8 C 0.3923(3) 0.8856(3) -0.01127(12) 0.0399(7) Uani 1 1 d . . . . .
C9 C 0.3718(3) 0.7857(3) 0.02522(11) 0.0380(6) Uani 1 1 d . . . . .
C10 C 0.4778(3) 0.7536(3) 0.05757(12) 0.0400(7) Uani 1 1 d . . . . .
C11 C 0.4620(3) 0.6740(3) 0.09657(13) 0.0439(7) Uani 1 1 d . . . . .
C12 C 0.5550(4) 0.6448(4) 0.12719(15) 0.0527(9) Uani 1 1 d . . . . .
H12 H 0.543485 0.591637 0.152851 0.063 Uiso 1 1 calc R U . . .
C13 C 0.6645(4) 0.6937(4) 0.12007(15) 0.0587(10) Uani 1 1 d . . . . .
H13 H 0.726872 0.674251 0.14073 0.07 Uiso 1 1 calc R U . . .
C14 C 0.6798(4) 0.7719(4) 0.08183(14) 0.0539(9) Uani 1 1 d . . . . .
C15 C 0.5882(4) 0.8024(3) 0.05077(14) 0.0477(8) Uani 1 1 d . . . . .
H15 H 0.600698 0.855724 0.025261 0.057 Uiso 1 1 calc R U . . .
C16 C 0.3272(3) 0.6784(3) -0.00376(11) 0.0374(6) Uani 1 1 d . . . . .
C17 C 0.2082(3) 0.6569(3) -0.00999(13) 0.0453(8) Uani 1 1 d . . . . .
H17 H 0.153658 0.706574 0.00477 0.054 Uiso 1 1 calc R U . . .
C18 C 0.1697(3) 0.5625(4) -0.03790(15) 0.0493(8) Uani 1 1 d . . . . .
H18 H 0.089782 0.548608 -0.042072 0.059 Uiso 1 1 calc R U . . .
C19 C 0.2514(3) 0.4896(3) -0.05935(13) 0.0437(8) Uani 1 1 d . . . . .
C20 C 0.3695(3) 0.5091(4) -0.05416(15) 0.0495(8) Uani 1 1 d . . . . .
H20 H 0.423697 0.458908 -0.068844 0.059 Uiso 1 1 calc R U . . .
C21 C 0.4069(3) 0.6050(3) -0.02661(14) 0.0464(8) Uani 1 1 d . . . . .
H21 H 0.486829 0.619952 -0.023518 0.056 Uiso 1 1 calc R U . . .
N1 N 0.2793(3) 0.8379(3) 0.05576(11) 0.0444(6) Uani 1 1 d . . . . .
O2 O 0.1665(3) 1.0038(3) 0.06216(11) 0.0612(7) Uani 1 1 d . . . . .
O11 O 0.3528(3) 0.6292(3) 0.10314(11) 0.0531(7) Uani 1 1 d . . . . .
CL1 Cl 0.20369(10) 0.36864(9) -0.09320(4) 0.0601(3) Uani 1 1 d . . . . .
BR1 Br 0.83059(6) 0.84090(8) 0.07242(2) 0.0950(3) Uani 1 1 d . . . . .
H1 H 0.255(5) 0.805(5) 0.078(2) 0.070(17) Uiso 1 1 d . . . . .
H11 H 0.359(6) 0.594(6) 0.124(3) 0.10(2) Uiso 1 1 d . . . . .

loop_
_atom_site_aniso_label
_atom_site_aniso_U_11
_atom_site_aniso_U_22
_atom_site_aniso_U_33
_atom_site_aniso_U_23
_atom_site_aniso_U_13
_atom_site_aniso_U_12
C2 0.0467(19) 0.0443(18) 0.0428(17) -0.0119(14) -0.0039(14) 0.0062(15)
C3 0.0499(19) 0.0395(17) 0.0399(15) -0.0051(13) -0.0063(15) 0.0038(14)
C4 0.069(3) 0.0448(19) 0.055(2) 0.0027(16) -0.011(2) 0.0095(19)
C5 0.085(3) 0.052(2) 0.052(2) 0.0157(18) -0.013(2) -0.007(2)
C6 0.062(3) 0.066(2) 0.0443(19) 0.0118(18) 0.0014(17) -0.009(2)
C7 0.053(2) 0.058(2) 0.0430(18) 0.0052(17) 0.0036(16) 0.0018(17)
C8 0.0443(17) 0.0396(16) 0.0357(15) -0.0009(13) -0.0027(13) -0.0010(13)
C9 0.0425(16) 0.0370(15) 0.0344(14) -0.0017(12) 0.0066(13) 0.0041(13)
C10 0.0474(18) 0.0388(16) 0.0339(14) -0.0024(13) 0.0034(13) 0.0014(13)
C11 0.0517(19) 0.0420(17) 0.0380(15) 0.0000(14) 0.0063(14) 0.0054(15)
C12 0.063(2) 0.053(2) 0.0422(17) 0.0083(16) -0.0022(17) 0.0104(18)
C13 0.060(2) 0.072(3) 0.0443(18) -0.0011(18) -0.0115(17) 0.011(2)
C14 0.049(2) 0.063(2) 0.049(2) -0.0056(18) -0.0075(16) -0.0029(18)
C15 0.053(2) 0.049(2) 0.0417(16) -0.0005(15) -0.0032(15) -0.0066(16)
C16 0.0393(15) 0.0366(15) 0.0363(14) 0.0024(12) 0.0043(13) 0.0046(12)
C17 0.0402(17) 0.0429(18) 0.0529(19) -0.0065(15) 0.0053(14) 0.0047(14)
C18 0.0401(17) 0.0480(19) 0.060(2) -0.0046(16) 0.0048(16) -0.0018(15)
C19 0.0510(19) 0.0389(16) 0.0410(16) -0.0015(14) 0.0025(14) -0.0001(14)
C20 0.0464(19) 0.0491(19) 0.0530(19) -0.0120(16) 0.0020(16) 0.0075(16)
C21 0.0379(17) 0.0471(19) 0.0543(19) -0.0085(16) -0.0002(15) 0.0032(14)
N1 0.0518(17) 0.0443(15) 0.0371(14) -0.0044(13) 0.0099(13) 0.0046(13)
O2 0.0598(17) 0.0599(16) 0.0638(16) -0.0200(14) 0.0049(14) 0.0175(13)
O11 0.0556(16) 0.0550(15) 0.0487(14) 0.0128(12) 0.0104(12) 0.0059(13)
CL1 0.0632(6) 0.0512(5) 0.0659(6) -0.0185(4) 0.0006(5) -0.0061(4)
BR1 0.0652(3) 0.1321(6) 0.0878(4) 0.0132(4) -0.0229(3) -0.0367(4)

loop_
_atom_type_symbol
_atom_type_description
_atom_type_scat_dispersion_real
_atom_type_scat_dispersion_imag
_atom_type_scat_source
C C 0.0181 0.0091 'International Tables Vol C Tables 4.2.6.8 and 6.1.1.4'
H H 0 0 'International Tables Vol C Tables 4.2.6.8 and 6.1.1.4'
N N 0.0311 0.018 'International Tables Vol C Tables 4.2.6.8 and 6.1.1.4'
O O 0.0492 0.0322 'International Tables Vol C Tables 4.2.6.8 and 6.1.1.4'
Cl Cl 0.3639 0.7018 'International Tables Vol C Tables 4.2.6.8 and 6.1.1.4'
Br Br -0.6763 1.2805 'International Tables Vol C Tables 4.2.6.8 and 6.1.1.4'

loop_
_geom_angle_atom_site_label_1
_geom_angle_atom_site_label_2
_geom_angle_atom_site_label_3
_geom_angle
_geom_angle_site_symmetry_1
_geom_angle_site_symmetry_3
_geom_angle_publ_flag
O2 C2 N1 125.7(4) . . ?
O2 C2 C3 128.4(4) . . ?
N1 C2 C3 105.9(3) . . ?
C8 C3 C4 121.7(4) . . ?
C8 C3 C2 108.6(3) . . ?
C4 C3 C2 129.7(4) . . ?
C5 C4 C3 117.8(4) . . ?
C5 C4 H4 121.1 . . ?
C3 C4 H4 121.1 . . ?
C4 C5 C6 121.3(4) . . ?
C4 C5 H5 119.4 . . ?
C6 C5 H5 119.4 . . ?
C5 C6 C7 121.0(4) . . ?
C5 C6 H6 119.5 . . ?
C7 C6 H6 119.5 . . ?
C8 C7 C6 118.2(4) . . ?
C8 C7 H7 120.9 . . ?
C6 C7 H7 120.9 . . ?
C3 C8 C7 120.0(3) . . ?
C3 C8 C9 110.1(3) . . ?
C7 C8 C9 129.8(3) . . ?
N1 C9 C8 99.9(3) . . ?
N1 C9 C10 110.0(3) . . ?
C8 C9 C10 115.3(3) . . ?
N1 C9 C16 111.8(3) . . ?
C8 C9 C16 108.3(3) . . ?
C10 C9 C16 111.2(3) . . ?
C15 C10 C11 118.4(3) . . ?
C15 C10 C9 122.8(3) . . ?
C11 C10 C9 118.8(3) . . ?
O11 C11 C12 122.2(3) . . ?
O11 C11 C10 117.3(3) . . ?
C12 C11 C10 120.4(4) . . ?
C13 C12 C11 120.7(4) . . ?
C13 C12 H12 119.6 . . ?
C11 C12 H12 119.6 . . ?
C14 C13 C12 118.7(4) . . ?
C14 C13 H13 120.6 . . ?
C12 C13 H13 120.6 . . ?
C13 C14 C15 121.6(4) . . ?
C13 C14 BR1 118.7(3) . . ?
C15 C14 BR1 119.7(3) . . ?
C14 C15 C10 120.2(4) . . ?
C14 C15 H15 119.9 . . ?
C10 C15 H15 119.9 . . ?
C21 C16 C17 118.7(3) . . ?
C21 C16 C9 119.5(3) . . ?
C17 C16 C9 121.7(3) . . ?
C18 C17 C16 120.9(3) . . ?
C18 C17 H17 119.6 . . ?
C16 C17 H17 119.6 . . ?
C19 C18 C17 118.9(4) . . ?
C19 C18 H18 120.5 . . ?
C17 C18 H18 120.5 . . ?
C20 C19 C18 121.5(4) . . ?
C20 C19 CL1 119.2(3) . . ?
C18 C19 CL1 119.2(3) . . ?
C19 C20 C21 118.9(3) . . ?
C19 C20 H20 120.6 . . ?
C21 C20 H20 120.6 . . ?
C16 C21 C20 121.0(3) . . ?
C16 C21 H21 119.5 . . ?
C20 C21 H21 119.5 . . ?
C2 N1 C9 115.5(3) . . ?
C2 N1 H1 124(4) . . ?
C9 N1 H1 121(5) . . ?
C11 O11 H11 103(6) . . ?

loop_
_geom_bond_atom_site_label_1
_geom_bond_atom_site_label_2
_geom_bond_distance
_geom_bond_site_symmetry_2
_geom_bond_publ_flag
C2 O2 1.229(5) . ?
C2 N1 1.345(5) . ?
C2 C3 1.479(5) . ?
C3 C8 1.381(5) . ?
C3 C4 1.396(5) . ?
C4 C5 1.361(7) . ?
C4 H4 0.93 . ?
C5 C6 1.385(7) . ?
C5 H5 0.93 . ?
C6 C7 1.387(6) . ?
C6 H6 0.93 . ?
C7 C8 1.387(5) . ?
C7 H7 0.93 . ?
C8 C9 1.523(5) . ?
C9 N1 1.465(4) . ?
C9 C10 1.534(5) . ?
C9 C16 1.537(5) . ?
C10 C15 1.387(5) . ?
C10 C11 1.402(5) . ?
C11 O11 1.355(5) . ?
C11 C12 1.384(5) . ?
C12 C13 1.380(7) . ?
C12 H12 0.93 . ?
C13 C14 1.375(6) . ?
C13 H13 0.93 . ?
C14 C15 1.383(6) . ?
C14 BR1 1.905(4) . ?
C15 H15 0.93 . ?
C16 C21 1.380(5) . ?
C16 C17 1.387(5) . ?
C17 C18 1.385(5) . ?
C17 H17 0.93 . ?
C18 C19 1.375(6) . ?
C18 H18 0.93 . ?
C19 C20 1.370(6) . ?
C19 CL1 1.740(4) . ?
C20 C21 1.389(5) . ?
C20 H20 0.93 . ?
C21 H21 0.93 . ?
N1 H1 0.77(5) . ?
O11 H11 0.71(7) . ?

loop_
_geom_torsion_atom_site_label_1
_geom_torsion_atom_site_label_2
_geom_torsion_atom_site_label_3
_geom_torsion_atom_site_label_4
_geom_torsion
_geom_torsion_site_symmetry_1
_geom_torsion_site_symmetry_2
_geom_torsion_site_symmetry_3
_geom_torsion_site_symmetry_4
_geom_torsion_publ_flag
O2 C2 C3 C8 -179.6(4) . . . . ?
N1 C2 C3 C8 0.3(4) . . . . ?
O2 C2 C3 C4 -0.9(7) . . . . ?
N1 C2 C3 C4 179.0(4) . . . . ?
C8 C3 C4 C5 -1.2(6) . . . . ?
C2 C3 C4 C5 -179.7(4) . . . . ?
C3 C4 C5 C6 1.8(7) . . . . ?
C4 C5 C6 C7 -0.4(7) . . . . ?
C5 C6 C7 C8 -1.6(6) . . . . ?
C4 C3 C8 C7 -0.8(6) . . . . ?
C2 C3 C8 C7 177.9(3) . . . . ?
C4 C3 C8 C9 -178.2(3) . . . . ?
C2 C3 C8 C9 0.5(4) . . . . ?
C6 C7 C8 C3 2.2(6) . . . . ?
C6 C7 C8 C9 179.0(4) . . . . ?
C3 C8 C9 N1 -1.1(4) . . . . ?
C7 C8 C9 N1 -178.1(4) . . . . ?
C3 C8 C9 C10 -118.9(3) . . . . ?
C7 C8 C9 C10 64.1(5) . . . . ?
C3 C8 C9 C16 116.0(3) . . . . ?
C7 C8 C9 C16 -61.1(5) . . . . ?
N1 C9 C10 C15 -118.7(4) . . . . ?
C8 C9 C10 C15 -6.7(5) . . . . ?
C16 C9 C10 C15 116.9(4) . . . . ?
N1 C9 C10 C11 59.5(4) . . . . ?
C8 C9 C10 C11 171.4(3) . . . . ?
C16 C9 C10 C11 -64.9(4) . . . . ?
C15 C10 C11 O11 178.7(3) . . . . ?
C9 C10 C11 O11 0.4(5) . . . . ?
C15 C10 C11 C12 -0.4(5) . . . . ?
C9 C10 C11 C12 -178.6(3) . . . . ?
O11 C11 C12 C13 -178.7(4) . . . . ?
C10 C11 C12 C13 0.3(6) . . . . ?
C11 C12 C13 C14 -0.2(6) . . . . ?
C12 C13 C14 C15 0.2(7) . . . . ?
C12 C13 C14 BR1 179.3(3) . . . . ?
C13 C14 C15 C10 -0.3(6) . . . . ?
BR1 C14 C15 C10 -179.4(3) . . . . ?
C11 C10 C15 C14 0.4(6) . . . . ?
C9 C10 C15 C14 178.5(3) . . . . ?
N1 C9 C16 C21 -167.3(3) . . . . ?
C8 C9 C16 C21 83.6(4) . . . . ?
C10 C9 C16 C21 -44.0(4) . . . . ?
N1 C9 C16 C17 16.4(4) . . . . ?
C8 C9 C16 C17 -92.7(4) . . . . ?
C10 C9 C16 C17 139.7(3) . . . . ?
C21 C16 C17 C18 1.1(6) . . . . ?
C9 C16 C17 C18 177.4(3) . . . . ?
C16 C17 C18 C19 0.2(6) . . . . ?
C17 C18 C19 C20 -0.7(6) . . . . ?
C17 C18 C19 CL1 178.4(3) . . . . ?
C18 C19 C20 C21 -0.1(6) . . . . ?
CL1 C19 C20 C21 -179.3(3) . . . . ?
C17 C16 C21 C20 -1.9(6) . . . . ?
C9 C16 C21 C20 -178.3(3) . . . . ?
C19 C20 C21 C16 1.5(6) . . . . ?
O2 C2 N1 C9 178.8(4) . . . . ?
C3 C2 N1 C9 -1.1(4) . . . . ?
C8 C9 N1 C2 1.4(4) . . . . ?
C10 C9 N1 C2 123.0(3) . . . . ?
C16 C9 N1 C2 -113.0(3) . . . . ?
